data_7132138
loop_
_publ_author_name
'Biswas, Subhankar'
'Purkayastha, Siddhartha Kumar'
'Guha, Ankur Kanti'
'Pan, Subhas Chandra'

_publ_section_title
;
 Sequential Organo and Metal Catalyzed Reaction Between
 3-Pyrrolyloxindoles and Linear Nitroenynes: Access to Cyclic
 Aza-Spirooxindoles
;
_journal_name_full 'Chemical Communications'
_journal_paper_doi 10.1039/D3CC03713D
_journal_year 2023
_chemical_absolute_configuration R,S
_chemical_formula_sum 'C23 H18 Br N3 O3'
_chemical_formula_weight 464.31
_space_group_crystal_system orthorhombic
_space_group_IT_number 19
_space_group_name_Hall 'P 2ac 2ab'
_space_group_name_H-M_alt 'P 21 21 21'
_atom_sites_solution_hydrogens geom
_audit_creation_method SHELXL-2019/1
_audit_update_record
;
2023-07-22 deposited with the CCDC.	2023-09-15 downloaded from the CCDC.
;
_cell_angle_alpha 90
_cell_angle_beta 90
_cell_angle_gamma 90
_cell_formula_units_Z 4
_cell_length_a 10.1820(6)
_cell_length_b 10.2729(6)
_cell_length_c 19.3413(12)
_cell_measurement_reflns_used 9807
_cell_measurement_temperature 297(2)
_cell_measurement_theta_max 25.09
_cell_measurement_theta_min 2.24
_cell_volume 2023.1(2)
_computing_structure_refinement 'SHELXL-2019/1 (Sheldrick, 2019)'
_diffrn_ambient_temperature 297(2)
_diffrn_measured_fraction_theta_full 0.993
_diffrn_measured_fraction_theta_max 0.993
_diffrn_measurement_device_type 'Bruker APEX-II CCD'
_diffrn_measurement_method '\f and \w scans'
_diffrn_radiation_type MoK\a
_diffrn_radiation_wavelength 0.71073
_diffrn_reflns_av_R_equivalents 0.0399
_diffrn_reflns_av_unetI/netI 0.0213
_diffrn_reflns_Laue_measured_fraction_full 0.993
_diffrn_reflns_Laue_measured_fraction_max 0.993
_diffrn_reflns_limit_h_max 12
_diffrn_reflns_limit_h_min -12
_diffrn_reflns_limit_k_max 12
_diffrn_reflns_limit_k_min -12
_diffrn_reflns_limit_l_max 23
_diffrn_reflns_limit_l_min -23
_diffrn_reflns_number 48721
_diffrn_reflns_point_group_measured_fraction_full 0.994
_diffrn_reflns_point_group_measured_fraction_max 0.994
_diffrn_reflns_theta_full 24.996
_diffrn_reflns_theta_max 24.996
_diffrn_reflns_theta_min 2.106
_exptl_absorpt_coefficient_mu 2.063
_exptl_absorpt_correction_T_max 0.7452
_exptl_absorpt_correction_T_min 0.5507
_exptl_absorpt_correction_type multi-scan
_exptl_absorpt_process_details
;
 SADABS-2016/2 - Bruker AXS area detector scaling and absorption correction 
 --------------------------------------------------------------------------

 Reference: Krause, L., Herbst-Irmer, R., Sheldrick G.M. & Stalke D.,
 J. Appl. Cryst. 48 (2015) 3-10.
;
_exptl_crystal_colour Colourless
_exptl_crystal_density_diffrn 1.524
_exptl_crystal_description Block
_exptl_crystal_F_000 944
_exptl_crystal_size_max 0.28
_exptl_crystal_size_mid 0.22
_exptl_crystal_size_min 0.18
_refine_diff_density_max 0.296
_refine_diff_density_min -0.401
_refine_diff_density_rms 0.032
_refine_ls_abs_structure_details
;
 Flack x determined using 1355 quotients [(I+)-(I-)]/[(I+)+(I-)]
 (Parsons, Flack and Wagner, Acta Cryst. B69 (2013) 249-259).
;
_refine_ls_abs_structure_Flack 0.040(3)
_refine_ls_extinction_method none
_refine_ls_goodness_of_fit_ref 1.013
_refine_ls_hydrogen_treatment constr
_refine_ls_matrix_type full
_refine_ls_number_parameters 272
_refine_ls_number_reflns 3531
_refine_ls_number_restraints 0
_refine_ls_restrained_S_all 1.013
_refine_ls_R_factor_all 0.0255
_refine_ls_R_factor_gt 0.0228
_refine_ls_shift/su_max 0.001
_refine_ls_shift/su_mean 0.000
_refine_ls_structure_factor_coef Fsqd
_refine_ls_weighting_details 'w=1/[\s^2^(Fo^2^)+(0.0350P)^2^+0.3910P] where P=(Fo^2^+2Fc^2^)/3'
_refine_ls_weighting_scheme calc
_refine_ls_wR_factor_gt 0.0585
_refine_ls_wR_factor_ref 0.0604
_reflns_Friedel_coverage 0.740
_reflns_Friedel_fraction_full 0.994
_reflns_Friedel_fraction_max 0.994
_reflns_number_gt 3323
_reflns_number_total 3531
_reflns_threshold_expression 'I > 2\s(I)'
_cod_data_source_file d3cc03713d2.cif
_cod_data_source_block SB-LNE-7-6Br_a
_cod_database_code 7132138
_shelx_shelxl_version_number 2019/1
_shelx_space_group_comment
;
The symmetry employed for this shelxl refinement is uniquely defined
by the following loop, which should always be used as a source of
symmetry information in preference to the above space-group names.
They are only intended as comments.
;

loop_
_space_group_symop_operation_xyz
'x, y, z'
'-x+1/2, -y, z+1/2'
'-x, y+1/2, -z+1/2'
'x+1/2, -y+1/2, -z'

loop_
_atom_site_label
_atom_site_type_symbol
_atom_site_fract_x
_atom_site_fract_y
_atom_site_fract_z
_atom_site_U_iso_or_equiv
_atom_site_adp_type
_atom_site_occupancy
_atom_site_site_symmetry_order
_atom_site_calc_flag
_atom_site_refinement_flags_posn
_atom_site_refinement_flags_adp
_atom_site_refinement_flags_occupancy
_atom_site_disorder_assembly
_atom_site_disorder_group
Br01 Br 0.09898(4) 0.70320(3) 0.44257(2) 0.05703(13) Uani 1 1 d . . . . .
O002 O 0.2869(2) 0.2776(2) 0.12586(13) 0.0590(6) Uani 1 1 d . . . . .
O003 O 0.1778(2) 0.0975(2) 0.22722(11) 0.0477(5) Uani 1 1 d . . . . .
N004 N 0.1201(2) 0.2985(2) 0.27036(12) 0.0384(5) Uani 1 1 d . . . . .
N005 N 0.3776(2) 0.1130(2) 0.33577(13) 0.0393(5) Uani 1 1 d . . . . .
O1 O 0.3686(3) 0.1036(3) 0.08102(13) 0.0772(8) Uani 1 1 d . . . . .
N1 N 0.3623(3) 0.1856(3) 0.12665(14) 0.0515(7) Uani 1 1 d . . . . .
C008 C 0.3326(3) 0.2264(3) 0.29738(15) 0.0375(6) Uani 1 1 d . . . . .
C009 C 0.5728(3) 0.2740(3) 0.28152(17) 0.0441(7) Uani 1 1 d . . . . .
H009 H 0.633473 0.336080 0.267279 0.053 Uiso 1 1 calc R U . . .
C00A C 0.3022(3) 0.0224(3) 0.36947(18) 0.0459(7) Uani 1 1 d . . . . .
H00A H 0.212594 0.009563 0.363240 0.055 Uiso 1 1 calc R U . . .
C00B C 0.2946(3) 0.3415(3) 0.34155(15) 0.0359(6) Uani 1 1 d . . . . .
C00C C 0.2018(3) 0.1956(3) 0.26006(14) 0.0385(6) Uani 1 1 d . . . . .
C00D C 0.1096(3) 0.4915(3) 0.34824(14) 0.0397(6) Uani 1 1 d . . . . .
H00D H 0.028139 0.520212 0.332680 0.048 Uiso 1 1 calc R U . . .
C00E C 0.5052(3) 0.1046(3) 0.36033(16) 0.0380(6) Uani 1 1 d . . . . .
C00F C 0.6040(3) 0.1943(3) 0.33379(15) 0.0394(6) Uani 1 1 d . . . . .
C00G C 0.1772(3) 0.5547(3) 0.40088(15) 0.0404(7) Uani 1 1 d . . . . .
C00H C 0.4413(3) 0.2658(3) 0.24483(16) 0.0412(7) Uani 1 1 d . . . . .
H00H H 0.419996 0.351973 0.226178 0.049 Uiso 1 1 calc R U . . .
C00I C 0.3573(3) 0.4048(3) 0.39462(16) 0.0441(7) Uani 1 1 d . . . . .
H00I H 0.438590 0.375899 0.410251 0.053 Uiso 1 1 calc R U . . .
C00J C 0.7341(3) 0.1942(3) 0.36897(16) 0.0413(6) Uani 1 1 d . . . . .
C00K C 0.2975(3) 0.5134(3) 0.42495(16) 0.0469(8) Uani 1 1 d . . . . .
H00K H 0.338656 0.557196 0.461016 0.056 Uiso 1 1 calc R U . . .
C00L C 0.1706(3) 0.3839(3) 0.32053(14) 0.0362(6) Uani 1 1 d . . . . .
C00M C 0.3805(3) -0.0452(3) 0.41342(17) 0.0498(8) Uani 1 1 d . . . . .
H00M H 0.354448 -0.113508 0.441834 0.060 Uiso 1 1 calc R U . . .
C00N C 0.5081(3) 0.0066(3) 0.40834(19) 0.0449(7) Uani 1 1 d . . . . .
H00N H 0.581297 -0.020784 0.433143 0.054 Uiso 1 1 calc R U . . .
C00O C 0.8124(3) 0.0839(3) 0.3686(2) 0.0517(8) Uani 1 1 d . . . . .
H00O H 0.784180 0.009705 0.345369 0.062 Uiso 1 1 calc R U . . .
C00P C 0.4587(3) 0.1717(3) 0.18464(17) 0.0487(8) Uani 1 1 d . . . . .
H00B H 0.546405 0.182907 0.166044 0.058 Uiso 1 1 calc R U . . .
H00C H 0.452798 0.083549 0.202418 0.058 Uiso 1 1 calc R U . . .
C00Q C -0.0113(3) 0.3065(4) 0.24116(17) 0.0503(8) Uani 1 1 d . . . . .
H00E H -0.012391 0.264974 0.196688 0.075 Uiso 1 1 calc R U . . .
H00F H -0.035915 0.396190 0.236173 0.075 Uiso 1 1 calc R U . . .
H00G H -0.072361 0.263526 0.271336 0.075 Uiso 1 1 calc R U . . .
C00R C 0.9317(3) 0.0832(4) 0.4022(2) 0.0647(10) Uani 1 1 d . . . . .
H00R H 0.982817 0.008161 0.401884 0.078 Uiso 1 1 calc R U . . .
C00S C 0.7784(3) 0.3034(4) 0.40401(18) 0.0542(8) Uani 1 1 d . . . . .
H00S H 0.727265 0.378421 0.404967 0.065 Uiso 1 1 calc R U . . .
C00T C 0.9757(3) 0.1912(5) 0.43600(19) 0.0690(11) Uani 1 1 d . . . . .
H00T H 1.057171 0.190629 0.457773 0.083 Uiso 1 1 calc R U . . .
C00U C 0.8984(4) 0.3013(5) 0.43757(19) 0.0708(11) Uani 1 1 d . . . . .
H00U H 0.927049 0.374711 0.461343 0.085 Uiso 1 1 calc R U . . .

loop_
_atom_site_aniso_label
_atom_site_aniso_U_11
_atom_site_aniso_U_22
_atom_site_aniso_U_33
_atom_site_aniso_U_23
_atom_site_aniso_U_13
_atom_site_aniso_U_12
Br01 0.0860(3) 0.04028(17) 0.04476(18) -0.00409(15) 0.00619(17) 0.00630(18)
O002 0.0676(15) 0.0468(14) 0.0627(14) 0.0079(12) -0.0053(12) 0.0050(13)
O003 0.0494(12) 0.0367(11) 0.0569(13) -0.0087(10) -0.0027(10) -0.0070(10)
N004 0.0360(12) 0.0357(11) 0.0436(12) -0.0040(11) -0.0077(10) 0.0017(12)
N005 0.0341(13) 0.0342(12) 0.0495(14) 0.0082(11) 0.0031(11) 0.0002(10)
O1 0.119(2) 0.0565(16) 0.0559(14) -0.0098(13) -0.0062(15) 0.0063(16)
N1 0.0686(18) 0.0382(15) 0.0476(15) 0.0068(13) 0.0064(13) -0.0076(14)
C008 0.0332(14) 0.0337(15) 0.0456(15) 0.0020(12) -0.0010(12) -0.0020(12)
C009 0.0368(16) 0.0404(17) 0.0553(18) 0.0078(14) 0.0062(13) -0.0055(13)
C00A 0.0373(16) 0.0408(16) 0.060(2) 0.0052(15) 0.0064(15) -0.0074(14)
C00B 0.0337(14) 0.0331(14) 0.0409(15) 0.0046(12) -0.0012(13) -0.0010(11)
C00C 0.0402(14) 0.0351(14) 0.0404(14) 0.0033(14) 0.0002(12) -0.0033(14)
C00D 0.0418(15) 0.0370(15) 0.0403(15) 0.0044(12) -0.0033(14) 0.0020(13)
C00E 0.0337(14) 0.0317(15) 0.0486(17) 0.0018(13) 0.0010(12) 0.0017(12)
C00F 0.0338(13) 0.0331(13) 0.0512(16) 0.0000(13) 0.0056(13) 0.0012(14)
C00G 0.0524(18) 0.0318(15) 0.0369(15) 0.0035(12) 0.0043(14) -0.0023(12)
C00H 0.0422(16) 0.0347(15) 0.0467(17) 0.0070(13) 0.0038(13) 0.0007(12)
C00I 0.0402(16) 0.0461(17) 0.0459(17) 0.0026(14) -0.0061(13) -0.0007(14)
C00J 0.0338(14) 0.0420(16) 0.0482(16) 0.0008(15) 0.0070(12) -0.0033(13)
C00K 0.0559(19) 0.0454(17) 0.0395(17) -0.0038(13) -0.0079(14) -0.0061(15)
C00L 0.0389(15) 0.0331(14) 0.0366(15) 0.0019(12) -0.0020(12) -0.0032(12)
C00M 0.054(2) 0.0381(16) 0.0569(19) 0.0146(14) 0.0084(17) -0.0030(15)
C00N 0.0433(16) 0.0382(17) 0.0532(18) 0.0078(14) 0.0040(14) 0.0033(13)
C00O 0.0401(17) 0.0470(18) 0.068(2) -0.0009(16) 0.0054(16) 0.0010(15)
C00P 0.0527(18) 0.0445(18) 0.0489(18) 0.0041(14) 0.0056(15) 0.0061(14)
C00Q 0.0434(16) 0.0541(19) 0.0532(18) -0.0092(17) -0.0132(14) 0.0064(16)
C00R 0.0408(19) 0.073(3) 0.080(3) 0.017(2) 0.0031(18) 0.0044(18)
C00S 0.0495(18) 0.0496(18) 0.063(2) -0.0062(19) 0.0059(16) -0.0055(18)
C00T 0.0401(18) 0.109(3) 0.058(2) 0.013(3) -0.0030(16) -0.010(2)
C00U 0.065(2) 0.090(3) 0.057(2) -0.017(2) 0.0029(19) -0.031(2)

loop_
_atom_type_symbol
_atom_type_description
_atom_type_scat_dispersion_real
_atom_type_scat_dispersion_imag
_atom_type_scat_source
C C 0.0033 0.0016 'International Tables Vol C Tables 4.2.6.8 and 6.1.1.4'
H H 0.0000 0.0000 'International Tables Vol C Tables 4.2.6.8 and 6.1.1.4'
Br Br -0.2901 2.4595 'International Tables Vol C Tables 4.2.6.8 and 6.1.1.4'
N N 0.0061 0.0033 'International Tables Vol C Tables 4.2.6.8 and 6.1.1.4'
O O 0.0106 0.0060 'International Tables Vol C Tables 4.2.6.8 and 6.1.1.4'

loop_
_geom_angle_atom_site_label_1
_geom_angle_atom_site_label_2
_geom_angle_atom_site_label_3
_geom_angle
_geom_angle_site_symmetry_1
_geom_angle_site_symmetry_3
_geom_angle_publ_flag
C00C N004 C00L 111.2(2) . . ?
C00C N004 C00Q 123.4(3) . . ?
C00L N004 C00Q 124.7(2) . . ?
C00A N005 C00E 108.6(2) . . ?
C00A N005 C008 127.5(2) . . ?
C00E N005 C008 121.4(2) . . ?
O002 N1 O1 124.0(3) . . ?
O002 N1 C00P 119.8(3) . . ?
O1 N1 C00P 116.1(3) . . ?
N005 C008 C00B 114.8(2) . . ?
N005 C008 C00C 110.2(2) . . ?
C00B C008 C00C 101.8(2) . . ?
N005 C008 C00H 108.5(2) . . ?
C00B C008 C00H 110.4(2) . . ?
C00C C008 C00H 111.2(2) . . ?
C00F C009 C00H 121.9(3) . . ?
C00M C00A N005 108.4(3) . . ?
C00I C00B C00L 119.4(3) . . ?
C00I C00B C008 132.5(3) . . ?
C00L C00B C008 108.1(2) . . ?
O003 C00C N004 126.8(3) . . ?
O003 C00C C008 125.9(3) . . ?
N004 C00C C008 107.4(2) . . ?
C00L C00D C00G 115.9(3) . . ?
C00N C00E N005 107.4(3) . . ?
C00N C00E C00F 133.5(3) . . ?
N005 C00E C00F 119.1(3) . . ?
C009 C00F C00E 119.3(3) . . ?
C009 C00F C00J 123.8(3) . . ?
C00E C00F C00J 116.9(3) . . ?
C00K C00G C00D 123.0(3) . . ?
C00K C00G Br01 118.5(2) . . ?
C00D C00G Br01 118.6(2) . . ?
C009 C00H C00P 106.8(2) . . ?
C009 C00H C008 109.7(2) . . ?
C00P C00H C008 114.6(2) . . ?
C00B C00I C00K 119.3(3) . . ?
C00O C00J C00S 118.5(3) . . ?
C00O C00J C00F 120.7(3) . . ?
C00S C00J C00F 120.8(3) . . ?
C00G C00K C00I 119.4(3) . . ?
C00D C00L C00B 123.0(3) . . ?
C00D C00L N004 127.2(3) . . ?
C00B C00L N004 109.7(2) . . ?
C00A C00M C00N 107.7(3) . . ?
C00E C00N C00M 107.8(3) . . ?
C00R C00O C00J 120.6(3) . . ?
N1 C00P C00H 115.8(3) . . ?
C00T C00R C00O 120.8(4) . . ?
C00U C00S C00J 120.3(4) . . ?
C00R C00T C00U 119.4(3) . . ?
C00T C00U C00S 120.5(4) . . ?

loop_
_geom_bond_atom_site_label_1
_geom_bond_atom_site_label_2
_geom_bond_distance
_geom_bond_site_symmetry_2
_geom_bond_publ_flag
Br01 C00G 1.901(3) . ?
O002 N1 1.217(3) . ?
O003 C00C 1.216(4) . ?
N004 C00C 1.360(4) . ?
N004 C00L 1.406(4) . ?
N004 C00Q 1.454(4) . ?
N005 C00A 1.371(4) . ?
N005 C00E 1.386(4) . ?
N005 C008 1.456(4) . ?
O1 N1 1.222(4) . ?
N1 C00P 1.497(4) . ?
C008 C00B 1.509(4) . ?
C008 C00C 1.548(4) . ?
C008 C00H 1.556(4) . ?
C009 C00F 1.339(4) . ?
C009 C00H 1.518(4) . ?
C00A C00M 1.356(5) . ?
C00B C00I 1.372(4) . ?
C00B C00L 1.396(4) . ?
C00D C00L 1.377(4) . ?
C00D C00G 1.390(4) . ?
C00E C00N 1.369(4) . ?
C00E C00F 1.458(4) . ?
C00F C00J 1.489(4) . ?
C00G C00K 1.378(5) . ?
C00H C00P 1.524(4) . ?
C00I C00K 1.399(5) . ?
C00J C00O 1.385(4) . ?
C00J C00S 1.386(5) . ?
C00M C00N 1.408(5) . ?
C00O C00R 1.379(5) . ?
C00R C00T 1.363(6) . ?
C00S C00U 1.383(5) . ?
C00T C00U 1.379(6) . ?
